data_2005380
loop_
_publ_author_name
'Ramm, M.'
'Costisella, B.'

_publ_section_title
;Diethyl
 5-Bis(diphenylphosphinoyl)methyl-2-hydroxy-3-<i>tert</i>-butylphenylphosphonate
 Hydrate at 173K
;
_journal_issue 9
_journal_name_full 'Acta Crystallographica Section C'
_journal_page_first 2305
_journal_page_last 2307
_journal_paper_doi 10.1107/S0108270196003903
_journal_volume 52
_journal_year 1996
_chemical_formula_moiety 'C39 H43 O6 P3, H2 O'
_chemical_formula_sum 'C39 H45 O7 P3'
_chemical_formula_weight 718.70
_chemical_melting_point 448.6(5)
_chemical_name_systematic
;
(4-Hydroxy-3-diethylphosphono-5-tert-butyl-phenyl)-bis-(diphenylphosphinyl)-
methane
;
_space_group_IT_number 19
_symmetry_cell_setting orthorhombic
_symmetry_space_group_name_Hall 'P 2ac 2ab'
_symmetry_space_group_name_H-M 'P 21 21 21'
_atom_type_scat_source IntTabIV
_audit_creation_method 'PLATON TABLE ACC option'
_cell_angle_alpha 90
_cell_angle_beta 90
_cell_angle_gamma 90
_cell_formula_units_Z 4
_cell_length_a 16.233(2)
_cell_length_b 17.313(2)
_cell_length_c 13.300(1)
_cell_measurement_reflns_used 25
_cell_measurement_temperature 173
_cell_measurement_theta_max 46
_cell_measurement_theta_min 36
_cell_volume 3737.9(7)
_computing_cell_refinement 'CAD-4 Software'
_computing_data_collection 'CAD-4 Software (Enraf-Nonius, 1989)'
_computing_data_reduction 'MolEN PROCESS (Fair, 1990)'
_computing_publication_material 'PLATON  (Spek, 1990)'
_computing_structure_refinement 'MolEN LSFM'
_computing_structure_solution 'MULTAN11/82 (Main et al., 1982)'
_diffrn_ambient_temperature 173
_diffrn_measurement_device 'Enraf-Nonius CAD-4'
_diffrn_measurement_method \w/2\q
_diffrn_radiation_monochromator graphite
_diffrn_radiation_source 'X-ray tube'
_diffrn_radiation_type CuK\a
_diffrn_radiation_wavelength 1.54178
_diffrn_reflns_av_R_equivalents 0.0
_diffrn_reflns_av_sigmaI/netI 0.0
_diffrn_reflns_limit_h_max 19
_diffrn_reflns_limit_h_min 0
_diffrn_reflns_limit_k_max 0
_diffrn_reflns_limit_k_min -18
_diffrn_reflns_limit_l_max 0
_diffrn_reflns_limit_l_min -16
_diffrn_reflns_number 3774
_diffrn_reflns_reduction_process
;
;
_diffrn_reflns_theta_max 70
_diffrn_reflns_theta_min 1.5
_diffrn_standards_decay_% -4.0
_diffrn_standards_interval_time 60
_diffrn_standards_number 2
_exptl_absorpt_coefficient_mu 1.85
_exptl_absorpt_correction_type none
_exptl_crystal_colour colourless
_exptl_crystal_density_diffrn 1.277
_exptl_crystal_density_meas ?
_exptl_crystal_description plate
_exptl_crystal_F_000 1520
_exptl_crystal_size_max 0.32
_exptl_crystal_size_mid 0.32
_exptl_crystal_size_min 0.14
_refine_diff_density_max 0.270
_refine_diff_density_min -0.092
_refine_ls_extinction_coef 5.47333E-7
_refine_ls_extinction_method 'Zachariasen (1963)'
_refine_ls_goodness_of_fit_obs 2.274
_refine_ls_hydrogen_treatment
;
All H atoms located in difference synthesis refined except for H1OW and H2OW
for which only U's refined
;
_refine_ls_matrix_type full
_refine_ls_number_parameters 617
_refine_ls_number_reflns 3443
_refine_ls_R_factor_obs 0.044
_refine_ls_shift/esd_max 0.15
_refine_ls_structure_factor_coef F
_refine_ls_weighting_details 'w = 1/\s^2^(F)'
_refine_ls_weighting_scheme calc
_refine_ls_wR_factor_obs 0.059
_reflns_number_observed 3443
_reflns_number_total 3774
_reflns_observed_criterion F>3.0\s(F)
_cod_data_source_file ka1188.cif
_cod_data_source_block ramm
_cod_depositor_comments
;
The following automatic conversions were performed:

'_chemical_melting_point' value '175-176 C' was changed to '448.6(5)'
- it was converted from degrees Celsius(C) to Kelvins(K), the average
value was taken and precision was estimated.

Automatic conversion script
Id: cif_fix_values 1715 2011-07-08 13:25:40Z adriana 

The following automatic conversions were performed:

'_exptl_crystal_density_meas' value 'not measured' was changed to '?'
- the value is perceived as not measured.

Automatic conversion script
Id: cif_fix_values 3008 2015-01-20 13:52:24Z robertas 

The following automatic conversions were performed:

'_refine_ls_weighting_scheme' value 'calc w = 1/\s^2^(F)' was changed
to 'calc'. New tag '_refine_ls_weighting_details' was created. The
value of the new tag was set to 'w = 1/\s^2^(F)'.

Automatic conversion script
Id: cif_fix_values 3143 2015-03-26 13:38:13Z robertas 
;
_cod_original_cell_volume 3737.7(7)
_cod_database_code 2005380

loop_
_symmetry_equiv_pos_as_xyz
X,Y,Z
1/2+X,1/2-Y,-Z
-X,1/2+Y,1/2-Z
1/2-X,-Y,1/2+Z

loop_
_atom_site_aniso_label
_atom_site_aniso_U_11
_atom_site_aniso_U_22
_atom_site_aniso_U_33
_atom_site_aniso_U_12
_atom_site_aniso_U_13
_atom_site_aniso_U_23
P1 0.0280(4) 0.0265(5) 0.0297(4) -0.0009(4) 0.0016(4) -0.0003(4)
P2 0.0326(4) 0.0333(5) 0.0233(4) -0.0004(4) -0.0041(4) 0.0020(4)
P3 0.0252(4) 0.0316(5) 0.0259(4) 0.0000(4) -0.0008(4) -0.0029(4)
O1 0.0340(10) 0.0310(10) 0.0470(10) 0.0000(10) -0.0110(10) 0.0060(10)
O1W 0.050(2) 0.067(2) 0.086(2) 0.015(2) -0.010(2) 0.000(2)
O2 0.0390(10) 0.0250(10) 0.0410(10) 0.0020(10) -0.0040(10) 0.0030(10)
O3 0.0290(10) 0.0340(10) 0.0340(10) -0.0050(10) 0.0020(10) -0.0020(10)
O4 0.0330(10) 0.0320(10) 0.0320(10) 0.0010(10) 0.0050(10) -0.0030(10)
O5 0.058(2) 0.033(2) 0.0340(10) -0.0040(10) -0.0110(10) 0.0000(10)
O6 0.0320(10) 0.038(2) 0.0410(10) -0.0030(10) -0.0010(10) -0.0110(10)
C1 0.026(2) 0.038(2) 0.0220(10) 0.001(2) 0.0000(10) 0.002(2)
C2 0.030(2) 0.027(2) 0.0210(10) 0.000(2) 0.0020(10) 0.003(2)
C3 0.032(2) 0.025(2) 0.026(2) 0.002(2) -0.0030(10) 0.002(2)
C4 0.029(2) 0.028(2) 0.029(2) 0.002(2) -0.0040(10) 0.001(2)
C5 0.028(2) 0.028(2) 0.031(2) 0.004(2) 0.0000(10) 0.004(2)
C6 0.026(2) 0.026(2) 0.027(2) 0.001(2) 0.0030(10) 0.002(2)
C7 0.027(2) 0.033(2) 0.0200(10) 0.002(2) -0.0020(10) -0.004(2)
C8 0.038(2) 0.033(2) 0.040(2) -0.004(2) -0.012(2) 0.001(2)
C9 0.059(3) 0.050(3) 0.042(2) 0.001(2) -0.025(2) 0.005(2)
C10 0.045(2) 0.039(3) 0.075(3) -0.011(2) -0.031(2) -0.004(2)
C11 0.031(2) 0.055(3) 0.063(3) -0.006(3) -0.014(2) -0.005(2)
C12 0.036(2) 0.055(3) 0.034(2) -0.007(2) -0.007(2) 0.007(2)
C13 0.060(3) 0.100(4) 0.042(2) -0.026(3) -0.015(2) 0.021(3)
C14 0.045(2) 0.059(3) 0.035(2) 0.000(2) 0.009(2) -0.004(2)
C15 0.041(2) 0.109(4) 0.046(3) 0.016(3) 0.014(2) 0.006(3)
C16 0.033(2) 0.043(2) 0.025(2) 0.002(2) -0.001(2) 0.010(2)
C17 0.039(2) 0.050(3) 0.029(2) 0.004(2) 0.003(2) 0.004(2)
C18 0.036(2) 0.067(3) 0.040(2) 0.008(2) 0.002(2) -0.001(2)
C19 0.038(2) 0.084(4) 0.036(2) 0.019(2) 0.010(2) 0.006(3)
C20 0.042(2) 0.084(4) 0.028(2) 0.001(2) 0.007(2) 0.008(2)
C21 0.041(2) 0.059(3) 0.027(2) -0.004(2) 0.003(2) 0.011(2)
C22 0.028(2) 0.038(2) 0.024(2) 0.004(2) -0.0020(10) 0.000(2)
C23 0.032(2) 0.038(2) 0.030(2) 0.008(2) -0.002(2) 0.000(2)
C24 0.042(2) 0.046(3) 0.041(2) 0.011(2) 0.005(2) 0.015(2)
C25 0.034(2) 0.072(3) 0.038(2) 0.008(2) -0.002(2) 0.017(2)
C26 0.025(2) 0.078(3) 0.036(2) -0.005(2) -0.007(2) 0.004(2)
C27 0.033(2) 0.050(3) 0.030(2) 0.000(2) -0.006(2) -0.002(2)
C28 0.028(2) 0.041(2) 0.026(2) 0.004(2) 0.0010(10) 0.002(2)
C29 0.040(2) 0.040(2) 0.033(2) 0.000(2) 0.001(2) 0.002(2)
C30 0.059(2) 0.039(2) 0.030(2) 0.002(2) 0.008(2) 0.009(2)
C31 0.055(2) 0.055(3) 0.041(2) 0.007(2) 0.016(2) 0.024(2)
C32 0.032(2) 0.060(3) 0.048(2) 0.011(2) 0.008(2) 0.011(2)
C33 0.027(2) 0.050(3) 0.037(2) 0.008(2) 0.002(2) 0.002(2)
C34 0.029(2) 0.034(2) 0.029(2) 0.000(2) 0.002(2) 0.007(2)
C35 0.034(2) 0.038(2) 0.035(2) 0.001(2) 0.006(2) 0.003(2)
C36 0.048(2) 0.056(3) 0.043(2) 0.019(2) 0.004(2) 0.007(2)
C37 0.050(2) 0.071(3) 0.034(2) 0.016(2) -0.005(2) 0.009(3)
C38 0.040(2) 0.070(3) 0.032(2) 0.000(2) -0.005(2) 0.001(2)
C39 0.038(2) 0.049(3) 0.030(2) 0.004(2) -0.002(2) -0.002(2)

loop_
_atom_site_label
_atom_site_fract_x
_atom_site_fract_y
_atom_site_fract_z
_atom_site_U_iso_or_equiv
_atom_site_thermal_displace_type
P1 0.03744(6) 0.45655(6) 0.32086(7) 0.0281(3) Uani
P2 0.16220(6) 0.74919(6) 0.44614(7) 0.0297(3) Uani
P3 0.21762(6) 0.73058(6) 0.22661(7) 0.0276(3) Uani
O1 -0.1130(2) 0.52400(2) 0.2160(2) 0.0374(8) Uani
O1W 0.2803(2) 0.5583(2) 0.4178(3) 0.068(1) Uani
O2 -0.0222(2) 0.4045(2) 0.2697(2) 0.0350(8) Uani
O3 0.0322(2) 0.4427(2) 0.4369(2) 0.0322(7) Uani
O4 0.1304(2) 0.4412(2) 0.2979(2) 0.0320(7) Uani
O5 0.1816(2) 0.6726(2) 0.4886(2) 0.0417(9) Uani
O6 0.2722(2) 0.6654(2) 0.2579(2) 0.0368(8) Uani
C1 0.1302(2) 0.7479(2) 0.3126(3) 0.028(1) Uani
C2 0.0638(2) 0.6872(2) 0.2941(2) 0.026(1) Uani
C3 -0.0099(2) 0.7078(2) 0.2476(3) 0.028(1) Uani
C4 -0.0698(2) 0.6553(2) 0.2182(3) 0.029(1) Uani
C5 -0.0548(2) 0.5762(2) 0.2414(3) 0.029(1) Uani
C6 0.0177(2) 0.5547(2) 0.2912(3) 0.0264(9) Uani
C7 0.0775(2) 0.6099(2) 0.3150(3) 0.027(1) Uani
C8 -0.1474(3) 0.6789(2) 0.1592(3) 0.037(1) Uani
C9 -0.1467(3) 0.6394(3) 0.0566(3) 0.050(2) Uani
C10 -0.1482(3) 0.7665(3) 0.1417(4) 0.053(2) Uani
C11 -0.2257(3) 0.6589(3) 0.2174(4) 0.050(2) Uani
C12 0.0898(3) 0.4756(3) 0.5092(3) 0.042(1) Uani
C13 0.0713(3) 0.4396(4) 0.6081(4) 0.067(2) Uani
C14 0.1608(3) 0.4428(3) 0.1950(3) 0.046(1) Uani
C15 0.2531(3) 0.4332(4) 0.2004(4) 0.065(2) Uani
C16 0.0797(2) 0.7950(3) 0.5145(3) 0.034(1) Uani
C17 0.0251(3) 0.8476(3) 0.4754(3) 0.040(1) Uani
C18 -0.0321(3) 0.8830(3) 0.5383(3) 0.048(1) Uani
C19 -0.0331(3) 0.8661(3) 0.6395(3) 0.052(2) Uani
C20 0.0218(3) 0.8138(3) 0.6795(3) 0.051(2) Uani
C21 0.0780(3) 0.7779(3) 0.6173(3) 0.042(1) Uani
C22 0.2467(2) 0.8158(2) 0.4593(3) 0.030(1) Uani
C23 0.2372(2) 0.8947(3) 0.4410(3) 0.033(1) Uani
C24 0.3036(3) 0.9455(3) 0.4554(3) 0.043(1) Uani
C25 0.3777(3) 0.9159(3) 0.4888(3) 0.048(1) Uani
C26 0.3877(2) 0.8385(3) 0.5065(3) 0.046(1) Uani
C27 0.3227(2) 0.7879(3) 0.4911(3) 0.038(1) Uani
C28 0.2737(2) 0.8202(2) 0.2144(3) 0.032(1) Uani
C29 0.2373(3) 0.8889(3) 0.1809(3) 0.037(1) Uani
C30 0.2852(3) 0.9549(3) 0.1707(3) 0.043(1) Uani
C31 0.3685(3) 0.9527(3) 0.1947(3) 0.050(1) Uani
C32 0.4032(3) 0.8855(3) 0.2282(4) 0.047(1) Uani
C33 0.3574(2) 0.8194(3) 0.2376(3) 0.038(1) Uani
C34 0.1699(2) 0.7108(2) 0.1063(3) 0.031(1) Uani
C35 0.1929(2) 0.6425(3) 0.0588(3) 0.035(1) Uani
C36 0.1599(3) 0.6220(3) -0.0327(3) 0.049(1) Uani
C37 0.1027(3) 0.6720(3) -0.0780(3) 0.052(1) Uani
C38 0.0788(3) 0.7390(3) -0.0306(3) 0.047(1) Uani
C39 0.1118(3) 0.7594(3) 0.0606(3) 0.039(1) Uani
H1 0.103(3) 0.801(2) 0.291(3) 0.08(2) Uiso
H1O -0.079(3) 0.483(3) 0.239(5) 0.17(4) Uiso
H1OW 0.23419 0.58693 0.46557 0.15(4) Uiso
H2OW 0.29048 0.59415 0.34950 0.25(4) Uiso
H3 -0.017(3) 0.757(2) 0.227(3) 0.10(3) Uiso
H7 0.124(2) 0.595(2) 0.345(3) 0.02(2) Uiso
H17 0.025(3) 0.863(2) 0.413(3) 0.09(3) Uiso
H18 -0.080(2) 0.924(2) 0.505(3) 0.07(2) Uiso
H19 -0.074(3) 0.886(3) 0.679(3) 0.11(3) Uiso
H20 0.021(3) 0.805(2) 0.748(3) 0.08(2) Uiso
H21 0.116(2) 0.734(2) 0.645(3) 0.05(2) Uiso
H23 0.175(3) 0.913(3) 0.414(4) 0.14(3) Uiso
H24 0.293(3) 1.004(3) 0.449(3) 0.08(2) Uiso
H25 0.419(3) 0.953(3) 0.498(4) 0.12(3) Uiso
H26 0.444(3) 0.817(2) 0.522(3) 0.08(2) Uiso
H27 0.333(2) 0.726(2) 0.502(3) 0.08(2) Uiso
H29 0.176(3) 0.890(3) 0.166(3) 0.09(2) Uiso
H30 0.263(3) 0.999(2) 0.150(3) 0.07(2) Uiso
H31 0.411(3) 0.998(3) 0.178(4) 0.15(4) Uiso
H32 0.458(3) 0.885(2) 0.242(4) 0.10(3) Uiso
H33 0.385(3) 0.767(3) 0.270(4) 0.12(3) Uiso
H35 0.233(2) 0.618(2) 0.086(3) 0.04(2) Uiso
H36 0.166(3) 0.561(3) -0.061(4) 0.12(3) Uiso
H37 0.071(3) 0.645(3) -0.136(4) 0.12(3) Uiso
H38 0.026(3) 0.765(3) -0.060(4) 0.14(3) Uiso
H39 0.083(2) 0.794(2) 0.099(3) 0.07(2) Uiso
H91 -0.150(3) 0.583(2) 0.063(3) 0.08(2) Uiso
H92 -0.189(2) 0.646(2) 0.023(3) 0.08(3) Uiso
H93 -0.093(3) 0.656(3) 0.014(4) 0.18(4) Uiso
H101 -0.107(2) 0.780(2) 0.097(3) 0.08(2) Uiso
H102 -0.157(3) 0.803(2) 0.199(3) 0.07(2) Uiso
H103 -0.189(3) 0.783(3) 0.097(4) 0.14(3) Uiso
H111 -0.236(3) 0.683(3) 0.301(4) 0.16(4) Uiso
H112 -0.232(4) 0.603(3) 0.202(4) 0.19(4) Uiso
H113 -0.262(3) 0.685(3) 0.191(4) 0.13(3) Uiso
H121 0.089(3) 0.534(3) 0.512(3) 0.09(3) Uiso
H122 0.143(3) 0.462(3) 0.481(4) 0.12(3) Uiso
H131 0.068(3) 0.393(3) 0.597(4) 0.18(4) Uiso
H132 0.116(3) 0.472(3) 0.652(4) 0.14(3) Uiso
H133 0.007(3) 0.441(3) 0.636(4) 0.16(4) Uiso
H141 0.127(3) 0.391(3) 0.159(4) 0.11(3) Uiso
H142 0.152(3) 0.492(3) 0.159(4) 0.12(3) Uiso
H151 0.258(5) 0.381(4) 0.229(6) 0.30(6) Uiso
H152 0.286(4) 0.474(3) 0.229(5) 0.18(4) Uiso
H153 0.275(4) 0.428(3) 0.132(5) 0.22(5) Uiso

loop_
_geom_angle_atom_site_label_1
_geom_angle_atom_site_label_2
_geom_angle_atom_site_label_3
_geom_angle
_geom_angle_publ_flag
O2 P1 O3 108.9(2) yes
O2 P1 O4 115.8(2) yes
O2 P1 C6 111.2(2) yes
O3 P1 O4 102.60(10) yes
O3 P1 C6 110.9(2) yes
O4 P1 C6 107.1(2) yes
O5 P2 C1 114.6(2) yes
O5 P2 C16 111.2(2) yes
O5 P2 C22 112.0(2) yes
C1 P2 C16 106.3(2) yes
C1 P2 C22 108.4(2) yes
C16 P2 C22 103.6(2) yes
O6 P3 C1 114.0(2) yes
O6 P3 C28 112.0(2) yes
O6 P3 C34 110.9(2) yes
C1 P3 C28 107.7(2) yes
C1 P3 C34 104.4(2) yes
C28 P3 C34 107.4(2) yes
P1 O3 C12 123.8(3) yes
P1 O4 C14 120.5(3) yes
P2 C1 P3 112.4(2) yes
P2 C1 C2 111.2(2) yes
P3 C1 C2 109.3(2) yes
C1 C2 C3 120.1(3) yes
C1 C2 C7 121.3(3) yes
C3 C2 C7 118.3(3) yes
C2 C3 C4 124.0(3) yes
C3 C4 C5 116.7(3) yes
C3 C4 C8 122.9(3) yes
C5 C4 C8 120.4(3) yes
O1 C5 C4 118.0(3) yes
O1 C5 C6 121.9(3) yes
C4 C5 C6 120.1(3) yes
P1 C6 C5 120.8(3) yes
P1 C6 C7 118.6(3) yes
C5 C6 C7 120.6(3) yes
C2 C7 C6 120.2(3) yes
C4 C8 C9 109.3(3) yes
C4 C8 C10 110.3(3) yes
C4 C8 C11 111.2(3) yes
C9 C8 C10 107.9(4) yes
C9 C8 C11 111.0(4) yes
C10 C8 C11 107.1(4) yes
O3 C12 C13 106.9(4) yes
O4 C14 C15 106.8(3) yes
P2 C16 C17 125.5(3) yes
P2 C16 C21 114.5(3) yes
C17 C16 C21 119.8(4) yes
C16 C17 C18 119.7(4) yes
C17 C18 C19 120.1(4) yes
C18 C19 C20 120.6(4) yes
C19 C20 C21 119.5(4) yes
C16 C21 C20 120.2(4) yes
P2 C22 C23 121.7(3) yes
P2 C22 C27 118.9(3) yes
C23 C22 C27 119.4(3) yes
C22 C23 C24 120.3(4) yes
C23 C24 C25 118.7(5) yes
C24 C25 C26 121.4(4) yes
C25 C26 C27 120.2(4) yes
C22 C27 C26 120.0(4) yes
P3 C28 C29 123.1(3) yes
P3 C28 C33 117.6(3) yes
C29 C28 C33 119.4(4) yes
C28 C29 C30 119.6(4) yes
C29 C30 C31 120.0(5) yes
C30 C31 C32 119.9(5) yes
C31 C32 C33 121.1(4) yes
C28 C33 C32 120.0(4) yes
P3 C34 C35 116.6(3) yes
P3 C34 C39 123.9(3) yes
C35 C34 C39 119.6(4) yes
C34 C35 C36 121.1(4) yes
C35 C36 C37 118.5(4) yes
C36 C37 C38 120.6(4) yes
C37 C38 C39 120.8(4) yes
C34 C39 C38 119.4(4) yes
C5 O1 H1O 91(3) no
H1OW O1W H2OW 108.7(3) no
P2 C1 H1 112(2) no
P3 C1 H1 107(2) no
C2 C1 H1 105(2) no
C2 C3 H3 119(3) no
C4 C3 H3 116(3) no
C2 C7 H7 121(2) no
C6 C7 H7 119(2) no
C8 C9 H91 112(2) no
C8 C9 H92 115(3) no
C8 C9 H93 111(3) no
H91 C9 H92 98(4) no
H91 C9 H93 111(4) no
H92 C9 H93 111(4) no
C8 C10 H101 110(2) no
C8 C10 H102 121(2) no
C8 C10 H103 114(3) no
H101 C10 H102 116(3) no
H101 C10 H103 92(4) no
H102 C10 H103 101(4) no
C8 C11 H111 120(2) no
C8 C11 H112 102(4) no
C8 C11 H113 105(4) no
H111 C11 H112 121(4) no
H111 C11 H113 96(4) no
H112 C11 H113 112(5) no
O3 C12 H121 114(3) no
O3 C12 H122 103(3) no
C13 C12 H121 113(2) no
C13 C12 H122 115(3) no
H121 C12 H122 106(4) no
C12 C13 H131 105(4) no
C12 C13 H132 97(3) no
C12 C13 H133 119(3) no
H131 C13 H132 130(4) no
H131 C13 H133 91(4) no
H132 C13 H133 116(4) no
O4 C14 H141 102(3) no
O4 C14 H142 115(3) no
C15 C14 H141 114(2) no
C15 C14 H142 105(3) no
H141 C14 H142 114(4) no
C14 C15 H151 102(5) no
C14 C15 H152 119(4) no
C14 C15 H153 109(4) no
H151 C15 H152 118(6) no
H151 C15 H153 104(6) no
H152 C15 H153 103(5) no
C16 C17 H17 124(3) no
C18 C17 H17 116(3) no
C17 C18 H18 120(2) no
C19 C18 H18 120(2) no
C18 C19 H19 119(3) no
C20 C19 H19 120(3) no
C19 C20 H20 119(3) no
C21 C20 H20 122(3) no
C16 C21 H21 119(2) no
C20 C21 H21 120(2) no
C22 C23 H23 116(3) no
C24 C23 H23 124(3) no
C23 C24 H24 118(3) no
C25 C24 H24 122(3) no
C24 C25 H25 114(3) no
C26 C25 H25 124(3) no
C25 C26 H26 120(2) no
C27 C26 H26 119(2) no
C22 C27 H27 121(2) no
C26 C27 H27 119(2) no
C28 C29 H29 119(3) no
C30 C29 H29 121(3) no
C29 C30 H30 121(3) no
C31 C30 H30 119(3) no
C30 C31 H31 124(3) no
C32 C31 H31 115(3) no
C31 C32 H32 119(2) no
C33 C32 H32 120(2) no
C28 C33 H33 119(3) no
C32 C33 H33 120(3) no
C34 C35 H35 116(3) no
C36 C35 H35 123(3) no
C35 C36 H36 120(3) no
C37 C36 H36 120(3) no
C36 C37 H37 112(3) no
C38 C37 H37 125(3) no
C37 C38 H38 115(3) no
C39 C38 H38 123(3) no
C34 C39 H39 120(2) no
C38 C39 H39 118(2) no

loop_
_geom_bond_atom_site_label_1
_geom_bond_atom_site_label_2
_geom_bond_distance
_geom_bond_publ_flag
P1 O2 1.488(3) yes
P1 O3 1.564(3) yes
P1 O4 1.562(3) yes
P1 C6 1.774(4) yes
P2 O5 1.475(3) yes
P2 C1 1.851(4) yes
P2 C16 1.803(4) yes
P2 C22 1.801(4) yes
P3 O6 1.494(3) yes
P3 C1 1.847(4) yes
P3 C28 1.806(4) yes
P3 C34 1.810(4) yes
O1 C5 1.351(4) yes
O3 C12 1.457(5) yes
O4 C14 1.455(5) yes
C1 C2 1.525(5) yes
C2 C3 1.393(5) yes
C2 C7 1.385(5) yes
C3 C4 1.387(5) yes
C4 C5 1.425(5) yes
C4 C8 1.539(6) yes
C5 C6 1.401(5) yes
C6 C7 1.398(5) yes
C8 C9 1.526(6) yes
C8 C10 1.534(6) yes
C8 C11 1.528(7) yes
C12 C13 1.486(7) yes
C14 C15 1.509(7) yes
C16 C17 1.373(7) yes
C16 C21 1.399(6) yes
C17 C18 1.392(7) yes
C18 C19 1.377(6) yes
C19 C20 1.377(7) yes
C20 C21 1.379(7) yes
C22 C23 1.396(6) yes
C22 C27 1.391(5) yes
C23 C24 1.404(6) yes
C24 C25 1.381(7) yes
C25 C26 1.370(7) yes
C26 C27 1.387(6) yes
C28 C29 1.401(6) yes
C28 C33 1.393(5) yes
C29 C30 1.389(7) yes
C30 C31 1.390(7) yes
C31 C32 1.367(7) yes
C32 C33 1.370(7) yes
C34 C35 1.392(6) yes
C34 C39 1.402(6) yes
C35 C36 1.376(6) yes
C36 C37 1.405(7) yes
C37 C38 1.376(7) yes
C38 C39 1.372(6) yes
O1 H1O 0.95(5) no
O1W H1OW 1.100(4) no
O1W H2OW 1.113(4) no
C1 H1 1.06(4) no
C3 H3 0.90(4) no
C7 H7 0.89(3) no
C9 H91 0.98(4) no
C9 H92 0.83(4) no
C10 H101 0.92(4) no
C10 H102 1.00(4) no
C10 H103 0.93(5) no
C11 H111 1.20(5) no
C11 H112 0.99(5) no
C11 H113 0.82(5) no
C12 H121 1.01(5) no
C12 H122 0.97(5) no
C13 H131 0.82(5) no
C13 H132 1.09(5) no
C13 H133 1.11(5) no
C14 H141 1.16(5) no
C14 H142 0.99(5) no
C15 H151 0.98(7) no
C15 H152 0.96(6) no
C15 H153 0.98(7) no
C17 H17 0.87(4) no
C18 H18 1.14(3) no
C19 H19 0.91(5) no
C20 H20 0.92(4) no
C21 H21 1.05(4) no
C23 H23 1.12(5) no
C24 H24 1.03(5) no
C25 H25 0.94(5) no
C26 H26 1.01(5) no
C27 H27 1.09(4) no
C29 H29 1.01(5) no
C30 H30 0.89(4) no
C31 H31 1.07(5) no
C32 H32 0.91(5) no
C33 H33 1.10(5) no
C35 H35 0.86(3) no
C36 H36 1.13(5) no
C37 H37 1.04(5) no
C38 H38 1.04(5) no
C39 H39 0.92(4) no
C9 H93 1.08(4) no

loop_
_geom_torsion_atom_site_label_1
_geom_torsion_atom_site_label_2
_geom_torsion_atom_site_label_3
_geom_torsion_atom_site_label_4
_geom_torsion
_geom_torsion_publ_flag
O2 P1 O3 C12 170.9(3) no
O4 P1 O3 C12 47.7(3) no
C6 P1 O3 C12 -66.4(3) no
O2 P1 O4 C14 57.3(3) no
O3 P1 O4 C14 175.8(3) no
C6 P1 O4 C14 -67.4(3) no
O4 P1 C6 C5 138.4(3) no
O2 P1 C6 C7 -166.6(3) no
O3 P1 C6 C7 72.1(3) no
O4 P1 C6 C7 -39.1(4) no
O2 P1 C6 C5 10.9(4) no
O3 P1 C6 C5 -110.4(3) no
C16 P2 C1 C2 -74.3(3) no
O5 P2 C1 P3 -74.0(2) no
C16 P2 C1 P3 162.8(2) no
C22 P2 C1 P3 52.0(2) no
O5 P2 C1 C2 48.9(3) no
O5 P2 C16 C21 33.2(4) no
C1 P2 C16 C21 158.6(3) no
C22 P2 C16 C21 -87.3(4) no
O5 P2 C22 C23 -168.4(3) no
O5 P2 C16 C17 -151.8(4) no
C1 P2 C16 C17 -26.5(5) no
C22 P2 C16 C17 87.6(4) no
O5 P2 C22 C27 9.9(4) no
C1 P2 C22 C27 -117.6(3) no
C16 P2 C22 C27 129.8(3) no
C22 P2 C1 C2 174.9(2) no
C1 P2 C22 C23 64.2(4) no
C16 P2 C22 C23 -48.5(4) no
O6 P3 C1 P2 46.7(2) no
C34 P3 C1 C2 44.0(3) no
C1 P3 C28 C29 -57.4(4) no
C34 P3 C28 C29 54.6(4) no
O6 P3 C34 C39 176.1(3) no
O6 P3 C28 C33 -2.0(4) no
C28 P3 C1 P2 -78.1(2) no
C34 P3 C1 P2 167.9(2) no
O6 P3 C34 C35 -3.2(3) no
C1 P3 C34 C35 -126.4(3) no
C28 P3 C34 C35 119.5(3) no
C1 P3 C34 C39 52.9(4) no
O6 P3 C28 C29 176.6(3) no
O6 P3 C1 C2 -77.2(3) no
C28 P3 C1 C2 157.9(2) no
C1 P3 C28 C33 124.1(3) no
C34 P3 C28 C33 -124.0(3) no
C28 P3 C34 C39 -61.2(4) no
P1 O3 C12 C13 -171.8(3) no
P1 O4 C14 C15 174.9(3) no
P2 C1 C2 C7 -58.7(4) no
P3 C1 C2 C7 66.0(4) no
P3 C1 C2 C3 -108.6(3) no
P2 C1 C2 C3 126.8(3) no
C3 C2 C7 C6 -1.1(5) no
C1 C2 C7 C6 -175.8(3) no
C1 C2 C3 C4 172.9(3) no
C7 C2 C3 C4 -1.9(5) no
C2 C3 C4 C5 2.5(6) no
C2 C3 C4 C8 -174.8(3) no
C3 C4 C5 C6 -0.2(6) no
C3 C4 C5 O1 178.3(3) no
C8 C4 C5 O1 -4.3(5) no
C5 C4 C8 C10 -178.6(4) no
C3 C4 C8 C10 -1.4(5) no
C8 C4 C5 C6 177.2(4) no
C5 C4 C8 C11 62.7(5) no
C3 C4 C8 C9 117.1(4) no
C5 C4 C8 C9 -60.1(5) no
C3 C4 C8 C11 -120.1(4) no
C4 C5 C6 P1 179.9(5) no
O1 C5 C6 C7 178.9(3) no
C4 C5 C6 C7 -2.6(6) no
O1 C5 C6 P1 1.5(5) no
C5 C6 C7 C2 3.3(6) no
P1 C6 C7 C2 -179.2(3) no
P2 C16 C17 C18 -175.3(4) no
P2 C16 C21 C20 175.1(4) no
C17 C16 C21 C20 -0.1(9) no
C21 C16 C17 C18 -0.6(7) no
C16 C17 C18 C19 0.9(8) no
C17 C18 C19 C20 -0.5(8) no
C18 C19 C20 C21 -0.3(7) no
C19 C20 C21 C16 0.6(7) no
C27 C22 C23 C24 -0.5(6) no
P2 C22 C23 C24 177.7(3) no
C23 C22 C27 C26 1.4(6) no
P2 C22 C27 C26 -176.9(3) no
C22 C23 C24 C25 -0.6(6) no
C23 C24 C25 C26 1.0(6) no
C24 C25 C26 C27 -0.1(7) no
C25 C26 C27 C22 -1.1(6) no
P3 C28 C29 C30 -178.1(3) no
C29 C28 C33 C32 0.4(7) no
C33 C28 C29 C30 0.4(6) no
P3 C28 C33 C32 179.0(4) no
C28 C29 C30 C31 -0.7(6) no
C29 C30 C31 C32 0.1(7) no
C30 C31 C32 C33 0.8(7) no
C31 C32 C33 C28 -1.0(7) no
P3 C34 C35 C36 179.7(4) no
C39 C34 C35 C36 0.4(6) no
P3 C34 C39 C38 -179.6(4) no
C35 C34 C39 C38 -0.3(7) no
C34 C35 C36 C37 0.6(7) no
C35 C36 C37 C38 -1.6(7) no
C36 C37 C38 C39 1.7(7) no
C37 C38 C39 C34 -0.7(7) no
